data_1576633
loop_
_publ_author_name
'Weber, Marco'
'Kar, Sourav'
'Joos, Pia'
'Dewhurst, Rian D.'
'Braunschweig, Holger'

_publ_section_title
;
 N-H/P-H bond activation of ammonia, amines and phosphines at a transient
 borylene.
;
_journal_issue 16
_journal_name_full 'Chemical science'
_journal_page_first 8189
_journal_page_last 8196
_journal_paper_doi 10.1039/d6sc00526h
_journal_volume 17
_journal_year 2026
_chemical_formula_moiety 'C32 H51 B N2'
_chemical_formula_sum 'C32 H51 B N2'
_chemical_formula_weight 474.55
_space_group_crystal_system monoclinic
_space_group_IT_number 14
_space_group_name_Hall '-P 2yn'
_space_group_name_H-M_alt 'P 1 21/n 1'
_atom_sites_solution_hydrogens geom
_atom_sites_solution_primary dual
_atom_sites_solution_secondary difmap
_audit_creation_date 2024-09-20
_audit_creation_method 'CIF-fill 1.5c (K.Radacki, 2005-23)'
_audit_update_record
;
2026-01-07 deposited with the CCDC.	2026-02-20 downloaded from the CCDC.
;
_cell_angle_alpha 90
_cell_angle_beta 106.499(2)
_cell_angle_gamma 90
_cell_formula_units_Z 4
_cell_length_a 9.5748(2)
_cell_length_b 25.2253(4)
_cell_length_c 12.8086(2)
_cell_measurement_reflns_used 24872
_cell_measurement_temperature 100(2)
_cell_measurement_theta_max 71.8720
_cell_measurement_theta_min 3.4540
_cell_volume 2966.24(10)
_computing_cell_refinement 'CrysAlisPro 1.171.41.112a (Rigaku OD, 2021)'
_computing_data_collection 'CrysAlisPro 1.171.41.112a (Rigaku OD, 2021)'
_computing_data_reduction 'CrysAlisPro 1.171.41.112a (Rigaku OD, 2021)'
_computing_molecular_graphics 'ShelXLe (Huebschle et all, 2011)'
_computing_publication_material 'SHELXL-2018/3 (Sheldrick, 2018)'
_computing_structure_refinement 'SHELXL-2018/3 (Sheldrick, 2018)'
_computing_structure_solution 'SHELXT 2014/5 (Sheldrick, 2014)''
_diffrn_ambient_environment N~2~
_diffrn_ambient_temperature 100(2)
_diffrn_detector HPA
_diffrn_detector_area_resol_mean 10.0
_diffrn_detector_type 'HyPix Arc150'
_diffrn_measured_fraction_theta_full 1.000
_diffrn_measured_fraction_theta_max 0.982
_diffrn_measurement_details
;
 List of Runs (angles in degrees, time in seconds):
 --------------------------------------------------------------------------
  1  \w    -83.00 -55.00   0.50    1.64    --  -38.00 -40.00 152.33   56
  2  \w     57.00  83.00   0.50    1.64    --   38.00  45.00  93.31   52
  3  \w    -88.00 -59.00   0.50    1.64    --  -42.00 -38.00 -69.82   58
  4  \w    -91.00 -64.00   0.50    1.64    --  -46.00 -42.00 -86.63   54
  5  \w    -64.00 -10.00   0.50    1.64    --  -50.00 115.00  72.91  108
  6  \w    -65.00 -10.00   0.50    1.64    --  -50.00 116.00 -45.13  110
  7  \w   -103.00 -76.00   0.50    1.64    --  -58.00 -44.00 -26.78   54
  8  \w   -103.00 -76.00   0.50    1.64    --  -58.00 -43.00 -44.53   54
  9  \w   -103.00 -76.00   0.50    1.64    --  -58.00 -44.00 -79.90   54
 10  \w   -103.00 -76.00   0.50    1.64    --  -58.00 -43.00 -59.86   54
 11  \w     19.00  80.00   0.50    1.64    --   60.09-125.00  60.00  122
 12  \w     19.00  80.00   0.50    1.64    --   60.09-125.00  90.00  122
 13  \w    -82.00 -21.00   0.50    1.64    --  -61.72 125.00  60.00  122
 14  \w    -82.00 -21.00   0.50    1.64    --  -61.72 125.00  90.00  122
 15  \w   -107.00 -80.00   0.50    1.64    --  -62.00 -43.00-166.40   54
 16  \w   -111.00 -84.00   0.50    1.64    --  -66.00 -44.00 -88.10   54
 17  \w   -111.00 -84.00   0.50    1.64    --  -66.00 -44.00 -63.67   54
 18  \w   -117.00 -86.00   0.50    1.64    --  -70.00 -38.00  -3.68   62
 19  \w   -115.00 -88.00   0.50    1.64    --  -70.00 -43.00 153.79   54
 20  \w   -115.00 -88.00   0.50    1.64    --  -70.00 -43.00 -73.41   54
 21  \w   -117.00 -86.00   0.50    1.64    --  -70.00 -34.00 101.40   62
 22  \w   -116.00 -88.00   0.50    1.64    --  -70.00 -41.00-177.14   56
 23  \w   -117.00 -86.00   0.50    1.64    --  -70.00 -38.00  67.11   62
 24  \w   -117.00 -86.00   0.50    1.64    --  -70.00 -31.00-121.28   62
 25  \w   -117.00 -55.00   0.50    1.64    --  -71.97 -15.00  90.00  124
 26  \w    -92.00 -31.00   0.50    1.64    --  -71.97 125.00 -90.00  122
 27  \w    -92.00 -31.00   0.50    1.64    --  -71.97 125.00-120.00  122
 28  \w     33.00  94.00   0.50    1.64    --   73.60-125.00   0.00  122
 29  \w   -119.00 -92.00   0.50    1.64    --  -74.00 -41.00 -92.94   54
 30  \w   -121.00 -90.00   0.50    1.64    --  -74.00 -30.00  24.52   62
 31  \w   -119.00 -92.00   0.50    1.64    --  -74.00 -41.00 -48.47   54
 32  \w     51.00 120.00   0.50    1.64    --   75.05  15.00  90.00  138
 33  \w   -120.00 -58.00   0.50    1.64    --  -75.12 -15.00  60.00  124
 34  \w   -120.00 -58.00   0.50    1.64    --  -75.12 -15.00 -60.00  124
 35  \w    -95.00 -34.00   0.50    1.64    --  -75.12 125.00-180.00  122
 36  \w   -124.00 -96.00   0.50    1.64    --  -78.50 -42.00-175.41   56
 37  \w   -102.00 -37.00   0.50    1.64    --  -78.50 129.00 -71.26  130
 38  \w   -108.00 -37.00   0.50    1.64    --  -78.50 138.00  25.33  142
 39  \w   -126.00 -95.00   0.50    1.64    --  -78.50 -31.00  40.34   62
 40  \w   -103.00 -37.00   0.50    1.64    --  -78.50 131.00  64.50  132
 41  \w   -123.00 -97.00   0.50    1.64    --  -78.50 -44.00 -45.50   52
 42  \w   -125.00 -96.00   0.50    1.64    --  -78.50 -41.00-119.93   58
 43  \w   -123.00 -97.00   0.50    1.64    --  -78.50 -45.00 -56.03   52
 44  \w   -109.00 -38.00   0.50    1.64    --  -78.50 140.00 108.98  142
 45  \w   -123.00 -97.00   0.50    1.64    --  -78.50 -45.00 -95.84   52
 46  \w   -123.00 -97.00   0.50    1.64    --  -78.50 -44.00 -62.50   52
 47  \w   -124.00 -96.00   0.50    1.64    --  -78.50 -39.00 -86.00   56
 48  \w   -108.00 -38.00   0.50    1.64    --  -78.50 139.00  74.61  140
 49  \w   -125.00 -92.00   0.50    1.64    --  -78.50 -27.00 -75.62   66
 50  \w   -123.00 -97.00   0.50    1.64    --  -78.50 -44.00 -30.14   52
 51  \w     39.00  91.00   0.50    1.64    --   79.22-110.00  44.13  104
 52  \w    -13.00  13.00   0.50    1.64    --  -18.00  86.00-171.33   52
 53  \w    -79.00 -51.00   0.50    1.64    --  -34.00 -40.00 -20.05   56
 54  \w    -84.00 -55.00   0.50    1.64    --  -38.00 -39.00-176.73   58
 55  \w    -84.00 -55.00   0.50    1.64    --  -38.00 -39.00-144.78   58
 56  \w    -87.00 -59.00   0.50    1.64    --  -42.00 -40.00 105.19   56
 57  \w     65.00  91.00   0.50    1.64    --   46.00  45.00 116.11   52
 58  \w   -117.00 -86.00   0.50    1.64    --  -70.00 -31.00-160.20   62
;
_diffrn_measurement_device 'four-circle diffractometer'
_diffrn_measurement_device_type 'Rigaku XtaLAB Synergy-R'
_diffrn_measurement_method '\w scans'
_diffrn_orient_matrix_type
;
 CrysAlisPro convention (1999,Acta A55,543-557)
;
_diffrn_orient_matrix_UB_11 -0.0534612000
_diffrn_orient_matrix_UB_12 -0.0254644000
_diffrn_orient_matrix_UB_13 -0.1137285000
_diffrn_orient_matrix_UB_21 0.1068490000
_diffrn_orient_matrix_UB_22 0.0348814000
_diffrn_orient_matrix_UB_23 -0.0396934000
_diffrn_orient_matrix_UB_31 0.1177884000
_diffrn_orient_matrix_UB_32 -0.0431783000
_diffrn_orient_matrix_UB_33 0.0350237000
_diffrn_radiation_monochromator 'multi-layer mirror'
_diffrn_radiation_probe x-ray
_diffrn_radiation_type CuK\a
_diffrn_radiation_wavelength 1.54184
_diffrn_radiation_xray_symbol K-L~2,3~
_diffrn_reflns_av_R_equivalents 0.0274
_diffrn_reflns_av_unetI/netI 0.0153
_diffrn_reflns_Laue_measured_fraction_full 1.000
_diffrn_reflns_Laue_measured_fraction_max 0.982
_diffrn_reflns_limit_h_max 11
_diffrn_reflns_limit_h_min -11
_diffrn_reflns_limit_k_max 30
_diffrn_reflns_limit_k_min -30
_diffrn_reflns_limit_l_max 15
_diffrn_reflns_limit_l_min -15
_diffrn_reflns_number 56510
_diffrn_reflns_point_group_measured_fraction_full 1.000
_diffrn_reflns_point_group_measured_fraction_max 0.982
_diffrn_reflns_theta_full 67.684
_diffrn_reflns_theta_max 73.292
_diffrn_reflns_theta_min 3.504
_diffrn_source 'rotating-anode X-ray tube'
_diffrn_source_type 'PhotonJet-R X-ray Source'
_exptl_absorpt_coefficient_mu 0.445
_exptl_absorpt_correction_T_max 1.000
_exptl_absorpt_correction_T_min 0.756
_exptl_absorpt_correction_type gaussian
_exptl_absorpt_process_details
;
 CrysAlisPro 1.171.41.112a (Rigaku Oxford Diffraction, 2021) Numerical 
 absorption correction based on gaussian integration over a multifaceted 
 crystal model Empirical absorption correction using spherical harmonics, 
 implemented in SCALE3 ABSPACK scaling algorithm.
;
_exptl_crystal_colour 'light red'
_exptl_crystal_density_diffrn 1.063
_exptl_crystal_description plate
_exptl_crystal_F_000 1048
_exptl_crystal_preparation
;
 Crystals were grown at 25 \%C from saturated solution in benzene. For data 
 collection the crystal was immersed in a film of perfluoropolyether oil, 
 mounted on a polyimide loop and transferred to stream of cold nitrogen 
 (Oxford Cryostream 800).
;
_exptl_crystal_size_max 0.170
_exptl_crystal_size_mid 0.110
_exptl_crystal_size_min 0.060
_refine_diff_density_max 0.220
_refine_diff_density_min -0.186
_refine_diff_density_rms 0.032
_refine_ls_extinction_method none
_refine_ls_goodness_of_fit_ref 1.056
_refine_ls_hydrogen_treatment constr
_refine_ls_matrix_type full
_refine_ls_number_parameters 330
_refine_ls_number_reflns 5842
_refine_ls_number_restraints 0
_refine_ls_restrained_S_all 1.056
_refine_ls_R_factor_all 0.0472
_refine_ls_R_factor_gt 0.0396
_refine_ls_shift/su_max 0.000
_refine_ls_shift/su_mean 0.000
_refine_ls_structure_factor_coef Fsqd
_refine_ls_weighting_details
;
 w=1/[\s^2^(Fo^2^)+(0.0557P)^2^+0.7296P] where P=(Fo^2^+2Fc^2^)/3
;
_refine_ls_weighting_scheme calc
_refine_ls_wR_factor_gt 0.1052
_refine_ls_wR_factor_ref 0.1100
_reflns_Friedel_coverage 0.000
_reflns_number_gt 4978
_reflns_number_total 5842
_reflns_threshold_expression 'I > 2\s(I)'
_cod_data_source_file d6sc00526h2.cif
_cod_data_source_block MaWe108_MaWe_a
_cod_depositor_comments 'Adding full bibliography for 1576631--1576636.cif.'
_cod_original_sg_symbol_H-M 'P 21/n'
_cod_database_code 1576633
_shelx_shelxl_version_number 2018/3
_shelx_space_group_comment
;
 The symmetry employed for this shelxl refinement is uniquely defined by the 
 following loop, which should always be used as a source of symmetry 
 information in preference to the above space-group names. They are only 
 intended as comments.
;
_shelx_estimated_absorpt_t_min 0.928
_shelx_estimated_absorpt_t_max 0.974

loop_
_space_group_symop_operation_xyz
'x, y, z'
'-x+1/2, y+1/2, -z+1/2'
'-x, -y, -z'
'x-1/2, -y-1/2, z-1/2'

loop_
_atom_site_label
_atom_site_type_symbol
_atom_site_fract_x
_atom_site_fract_y
_atom_site_fract_z
_atom_site_U_iso_or_equiv
_atom_site_adp_type
_atom_site_occupancy
_atom_site_site_symmetry_order
_atom_site_calc_flag
_atom_site_refinement_flags_posn
_atom_site_refinement_flags_adp
_atom_site_refinement_flags_occupancy
_atom_site_disorder_assembly
_atom_site_disorder_group
N1_1 N 0.56905(11) 0.33472(4) 0.96816(8) 0.0302(2) Uani 1 1 d . . . . .
C1_1 C 0.55313(15) 0.38484(5) 1.02003(10) 0.0344(3) Uani 1 1 d . . . . .
H1A_1 H 0.502416 0.410357 0.964458 0.052 Uiso 1 1 calc R U . . .
H1B_1 H 0.649645 0.398694 1.058541 0.052 Uiso 1 1 calc R U . . .
H1C_1 H 0.496636 0.379208 1.071997 0.052 Uiso 1 1 calc R U . . .
B1_1 B 0.50325(14) 0.32118(5) 0.85988(11) 0.0265(3) Uani 1 1 d . . . . .
C2_1 C 0.66007(17) 0.29823(5) 1.04749(11) 0.0427(3) Uani 1 1 d . . . . .
H2A_1 H 0.668608 0.264538 1.011697 0.064 Uiso 1 1 calc R U . . .
H2B_1 H 0.615549 0.291969 1.106479 0.064 Uiso 1 1 calc R U . . .
H2C_1 H 0.757093 0.313710 1.077495 0.064 Uiso 1 1 calc R U . . .
C1_2 C 0.52651(13) 0.26220(4) 0.82066(9) 0.0274(2) Uani 1 1 d . . . . .
C2_2 C 0.63004(14) 0.25406(5) 0.76301(9) 0.0297(3) Uani 1 1 d . . . . .
C3_2 C 0.64186(15) 0.20447(5) 0.71632(10) 0.0350(3) Uani 1 1 d . . . . .
C4_2 C 0.55237(15) 0.16346(5) 0.73046(10) 0.0360(3) Uani 1 1 d . . . . .
H4_2 H 0.556687 0.130423 0.695917 0.043 Uiso 1 1 calc R U . . .
C5_2 C 0.45711(15) 0.16907(5) 0.79312(10) 0.0339(3) Uani 1 1 d . . . . .
C6_2 C 0.44400(13) 0.21863(5) 0.83902(9) 0.0301(3) Uani 1 1 d . . . . .
C7_2 C 0.73595(15) 0.29727(5) 0.75624(12) 0.0374(3) Uani 1 1 d . . . . .
H7A_2 H 0.727927 0.304716 0.679664 0.056 Uiso 1 1 calc R U . . .
H7B_2 H 0.835360 0.285724 0.793477 0.056 Uiso 1 1 calc R U . . .
H7C_2 H 0.713403 0.329442 0.791171 0.056 Uiso 1 1 calc R U . . .
C8_2 C 0.7527(2) 0.19516(6) 0.65511(13) 0.0521(4) Uani 1 1 d . . . . .
H8A_2 H 0.742578 0.158941 0.626249 0.078 Uiso 1 1 calc R U . . .
H8B_2 H 0.850831 0.200009 0.704447 0.078 Uiso 1 1 calc R U . . .
H8C_2 H 0.736683 0.220466 0.594810 0.078 Uiso 1 1 calc R U . . .
C9_2 C 0.36980(18) 0.12199(5) 0.81178(13) 0.0474(4) Uani 1 1 d . . . . .
H9A_2 H 0.265763 0.130605 0.787358 0.071 Uiso 1 1 calc R U . . .
H9B_2 H 0.397733 0.113300 0.889549 0.071 Uiso 1 1 calc R U . . .
H9C_2 H 0.389241 0.091510 0.770563 0.071 Uiso 1 1 calc R U . . .
C10_2 C 0.34440(16) 0.22353(5) 0.91120(12) 0.0394(3) Uani 1 1 d . . . . .
H10A_2 H 0.242858 0.220536 0.866801 0.059 Uiso 1 1 calc R U . . .
H10B_2 H 0.359485 0.258030 0.947866 0.059 Uiso 1 1 calc R U . . .
H10C_2 H 0.366232 0.195192 0.965792 0.059 Uiso 1 1 calc R U . . .
N1_3 N 0.45753(10) 0.41520(4) 0.75787(8) 0.0245(2) Uani 1 1 d . . . . .
C1_3 C 0.40434(12) 0.35988(4) 0.76583(9) 0.0249(2) Uani 1 1 d . . . . .
H1_3 H 0.404289 0.342636 0.695516 0.030 Uiso 1 1 calc R U . . .
C2_3 C 0.23885(13) 0.36560(5) 0.76034(10) 0.0289(3) Uani 1 1 d . . . . .
C3_3 C 0.19863(13) 0.41964(5) 0.70407(11) 0.0316(3) Uani 1 1 d . . . . .
H3A_3 H 0.163622 0.414867 0.624137 0.038 Uiso 1 1 calc R U . . .
H3B_3 H 0.119994 0.436467 0.728593 0.038 Uiso 1 1 calc R U . . .
C4_3 C 0.33459(13) 0.45468(5) 0.73391(10) 0.0287(3) Uani 1 1 d . . . . .
C5_3 C 0.14996(14) 0.32132(5) 0.69032(11) 0.0365(3) Uani 1 1 d . . . . .
H5A_3 H 0.163340 0.322616 0.617294 0.055 Uiso 1 1 calc R U . . .
H5B_3 H 0.046607 0.326090 0.685050 0.055 Uiso 1 1 calc R U . . .
H5C_3 H 0.183029 0.286909 0.723778 0.055 Uiso 1 1 calc R U . . .
C6_3 C 0.20476(14) 0.36469(5) 0.87034(11) 0.0352(3) Uani 1 1 d . . . . .
H6A_3 H 0.100283 0.370554 0.858782 0.053 Uiso 1 1 calc R U . . .
H6B_3 H 0.259966 0.392744 0.917204 0.053 Uiso 1 1 calc R U . . .
H6C_3 H 0.232256 0.330184 0.905293 0.053 Uiso 1 1 calc R U . . .
C7_3 C 0.34192(14) 0.48893(5) 0.83483(11) 0.0346(3) Uani 1 1 d . . . . .
H7A_3 H 0.431195 0.510228 0.852790 0.052 Uiso 1 1 calc R U . . .
H7B_3 H 0.342170 0.465910 0.896511 0.052 Uiso 1 1 calc R U . . .
H7C_3 H 0.257058 0.512466 0.819427 0.052 Uiso 1 1 calc R U . . .
C8_3 C 0.33533(14) 0.49304(5) 0.64233(11) 0.0348(3) Uani 1 1 d . . . . .
H8A_3 H 0.327672 0.473082 0.575285 0.052 Uiso 1 1 calc R U . . .
H8B_3 H 0.426290 0.513367 0.661947 0.052 Uiso 1 1 calc R U . . .
H8C_3 H 0.252500 0.517350 0.630790 0.052 Uiso 1 1 calc R U . . .
C1_4 C 0.56793(12) 0.42044(4) 0.70177(9) 0.0241(2) Uani 1 1 d . . . . .
C2_4 C 0.55130(12) 0.40184(4) 0.59405(9) 0.0261(2) Uani 1 1 d . . . . .
C3_4 C 0.66845(13) 0.40570(5) 0.55026(10) 0.0299(3) Uani 1 1 d . . . . .
H3_4 H 0.658279 0.392044 0.479358 0.036 Uiso 1 1 calc R U . . .
C4_4 C 0.79899(13) 0.42875(5) 0.60662(10) 0.0324(3) Uani 1 1 d . . . . .
H4_4 H 0.877654 0.430719 0.575295 0.039 Uiso 1 1 calc R U . . .
C5_4 C 0.81296(13) 0.44886(5) 0.70931(10) 0.0307(3) Uani 1 1 d . . . . .
H5_4 H 0.901287 0.465789 0.747589 0.037 Uiso 1 1 calc R U . . .
C6_4 C 0.70062(12) 0.44492(4) 0.75816(9) 0.0262(2) Uani 1 1 d . . . . .
C7_4 C 0.41115(13) 0.37889(5) 0.51880(9) 0.0295(3) Uani 1 1 d . . . . .
H7_4 H 0.332614 0.382611 0.555735 0.035 Uiso 1 1 calc R U . . .
C8_4 C 0.42567(15) 0.31983(5) 0.49458(10) 0.0362(3) Uani 1 1 d . . . . .
H8A_4 H 0.333103 0.306823 0.446711 0.054 Uiso 1 1 calc R U . . .
H8B_4 H 0.450572 0.299769 0.562910 0.054 Uiso 1 1 calc R U . . .
H8C_4 H 0.502603 0.315211 0.458653 0.054 Uiso 1 1 calc R U . . .
C9_4 C 0.36337(15) 0.40929(5) 0.41024(10) 0.0374(3) Uani 1 1 d . . . . .
H9A_4 H 0.429758 0.400992 0.366697 0.056 Uiso 1 1 calc R U . . .
H9B_4 H 0.365828 0.447474 0.424757 0.056 Uiso 1 1 calc R U . . .
H9C_4 H 0.264098 0.398756 0.370164 0.056 Uiso 1 1 calc R U . . .
C10_4 C 0.72756(13) 0.46761(5) 0.87187(10) 0.0290(3) Uani 1 1 d . . . . .
H10_4 H 0.638724 0.460930 0.896230 0.035 Uiso 1 1 calc R U . . .
C11_4 C 0.75134(15) 0.52770(5) 0.87145(11) 0.0363(3) Uani 1 1 d . . . . .
H11A_4 H 0.838405 0.535251 0.848243 0.054 Uiso 1 1 calc R U . . .
H11B_4 H 0.764402 0.541767 0.944926 0.054 Uiso 1 1 calc R U . . .
H11C_4 H 0.666421 0.544484 0.820927 0.054 Uiso 1 1 calc R U . . .
C12_4 C 0.85662(14) 0.44045(6) 0.95275(10) 0.0367(3) Uani 1 1 d . . . . .
H12A_4 H 0.839161 0.402156 0.952235 0.055 Uiso 1 1 calc R U . . .
H12B_4 H 0.867626 0.454449 1.026015 0.055 Uiso 1 1 calc R U . . .
H12C_4 H 0.945721 0.447347 0.931772 0.055 Uiso 1 1 calc R U . . .

loop_
_atom_site_aniso_label
_atom_site_aniso_U_11
_atom_site_aniso_U_22
_atom_site_aniso_U_33
_atom_site_aniso_U_23
_atom_site_aniso_U_13
_atom_site_aniso_U_12
N1_1 0.0392(6) 0.0229(5) 0.0268(5) -0.0004(4) 0.0065(4) 0.0020(4)
C1_1 0.0454(7) 0.0272(6) 0.0303(6) -0.0037(5) 0.0103(5) -0.0010(5)
B1_1 0.0289(6) 0.0231(6) 0.0283(6) 0.0012(5) 0.0096(5) -0.0012(5)
C2_1 0.0591(9) 0.0324(7) 0.0300(7) 0.0007(5) 0.0019(6) 0.0074(6)
C1_2 0.0339(6) 0.0226(6) 0.0235(5) 0.0016(4) 0.0047(5) 0.0023(5)
C2_2 0.0371(6) 0.0258(6) 0.0258(6) 0.0050(5) 0.0081(5) 0.0062(5)
C3_2 0.0485(8) 0.0299(6) 0.0263(6) 0.0028(5) 0.0104(5) 0.0110(5)
C4_2 0.0532(8) 0.0229(6) 0.0269(6) -0.0023(5) 0.0034(6) 0.0070(5)
C5_2 0.0439(7) 0.0227(6) 0.0295(6) 0.0017(5) 0.0011(5) -0.0004(5)
C6_2 0.0370(6) 0.0241(6) 0.0268(6) 0.0024(5) 0.0051(5) -0.0007(5)
C7_2 0.0391(7) 0.0311(7) 0.0462(8) 0.0073(5) 0.0187(6) 0.0066(5)
C8_2 0.0773(11) 0.0406(8) 0.0485(9) 0.0034(7) 0.0342(8) 0.0189(8)
C9_2 0.0628(9) 0.0271(7) 0.0481(8) -0.0005(6) 0.0089(7) -0.0088(6)
C10_2 0.0490(8) 0.0298(6) 0.0431(7) 0.0032(6) 0.0190(6) -0.0038(6)
N1_3 0.0252(5) 0.0189(4) 0.0293(5) 0.0017(4) 0.0077(4) 0.0021(4)
C1_3 0.0282(6) 0.0205(5) 0.0266(6) -0.0009(4) 0.0086(5) -0.0015(4)
C2_3 0.0271(6) 0.0271(6) 0.0323(6) -0.0014(5) 0.0084(5) -0.0018(5)
C3_3 0.0263(6) 0.0310(6) 0.0368(7) 0.0004(5) 0.0076(5) 0.0027(5)
C4_3 0.0274(6) 0.0240(6) 0.0342(6) 0.0014(5) 0.0079(5) 0.0043(4)
C5_3 0.0340(7) 0.0339(7) 0.0404(7) -0.0031(5) 0.0083(5) -0.0072(5)
C6_3 0.0369(7) 0.0334(7) 0.0393(7) -0.0003(5) 0.0169(6) -0.0009(5)
C7_3 0.0373(7) 0.0254(6) 0.0420(7) -0.0029(5) 0.0126(6) 0.0047(5)
C8_3 0.0355(7) 0.0276(6) 0.0410(7) 0.0071(5) 0.0102(5) 0.0065(5)
C1_4 0.0252(5) 0.0204(5) 0.0255(5) 0.0024(4) 0.0054(4) 0.0020(4)
C2_4 0.0282(6) 0.0230(5) 0.0254(6) 0.0025(4) 0.0046(5) 0.0006(4)
C3_4 0.0328(6) 0.0311(6) 0.0252(6) -0.0003(5) 0.0072(5) 0.0000(5)
C4_4 0.0282(6) 0.0383(7) 0.0321(6) 0.0009(5) 0.0107(5) 0.0001(5)
C5_4 0.0247(6) 0.0344(6) 0.0311(6) -0.0015(5) 0.0048(5) -0.0028(5)
C6_4 0.0278(6) 0.0232(5) 0.0263(6) 0.0007(4) 0.0054(5) 0.0011(4)
C7_4 0.0309(6) 0.0305(6) 0.0249(6) 0.0000(5) 0.0045(5) -0.0046(5)
C8_4 0.0449(7) 0.0330(7) 0.0292(6) -0.0047(5) 0.0081(5) -0.0078(5)
C9_4 0.0371(7) 0.0422(7) 0.0281(6) 0.0038(5) 0.0016(5) -0.0069(6)
C10_4 0.0296(6) 0.0281(6) 0.0278(6) -0.0033(5) 0.0057(5) -0.0030(5)
C11_4 0.0426(7) 0.0297(6) 0.0361(7) -0.0061(5) 0.0103(6) -0.0061(5)
C12_4 0.0348(7) 0.0416(7) 0.0294(6) -0.0024(5) 0.0022(5) -0.0010(5)

loop_
_atom_type_symbol
_atom_type_description
_atom_type_scat_dispersion_real
_atom_type_scat_dispersion_imag
_atom_type_scat_source
C C 0.0181 0.0091 'International Tables Vol C Tables 4.2.6.8 and 6.1.1.4'
H H 0.0000 0.0000 'International Tables Vol C Tables 4.2.6.8 and 6.1.1.4'
B B 0.0090 0.0039 'International Tables Vol C Tables 4.2.6.8 and 6.1.1.4'
N N 0.0311 0.0180 'International Tables Vol C Tables 4.2.6.8 and 6.1.1.4'

loop_
_exptl_crystal_face_index_h
_exptl_crystal_face_index_k
_exptl_crystal_face_index_l
_exptl_crystal_face_perp_dist
2 1 -2 0.0859
1 -2 0 0.0696
-1 2 0 0.0650
-2 1 1 0.0676
1 0 -1 0.0841
-1 -2 2 0.0601
1 2 -2 0.0674
0 2 -1 0.0493
-2 1 2 0.0603
-1 -1 2 0.0605
-1 1 1 0.0578
-1 0 2 0.0588
0 -1 1 0.0488
1 -1 -2 0.0766
-1 1 2 0.0552
1 -2 -1 0.0778
-1 2 2 0.0570
0 0 1 0.0563
0 0 -1 0.0543
0 -1 -2 0.0552
0 -2 -1 0.0490
0 2 1 0.0493
1 0 2 0.0656
-1 1 -1 0.0596
-1 0 -2 0.0577
-1 -1 -2 0.0534
1 2 2 0.0630
-1 -2 -1 0.0567
0 -1 0 0.0207
0 1 0 0.0370

loop_
_geom_angle_atom_site_label_1
_geom_angle_atom_site_label_2
_geom_angle_atom_site_label_3
_geom_angle
_geom_angle_site_symmetry_1
_geom_angle_site_symmetry_3
_geom_angle_publ_flag
B1_1 N1_1 C1_1 126.20(10) . . ?
B1_1 N1_1 C2_1 123.33(10) . . ?
C1_1 N1_1 C2_1 110.40(10) . . ?
N1_1 C1_1 H1A_1 109.5 . . ?
N1_1 C1_1 H1B_1 109.5 . . ?
H1A_1 C1_1 H1B_1 109.5 . . ?
N1_1 C1_1 H1C_1 109.5 . . ?
H1A_1 C1_1 H1C_1 109.5 . . ?
H1B_1 C1_1 H1C_1 109.5 . . ?
N1_1 B1_1 C1_2 118.35(10) . . ?
N1_1 B1_1 C1_3 126.37(10) . . ?
C1_2 B1_1 C1_3 115.28(10) . . ?
N1_1 C2_1 H2A_1 109.5 . . ?
N1_1 C2_1 H2B_1 109.5 . . ?
H2A_1 C2_1 H2B_1 109.5 . . ?
N1_1 C2_1 H2C_1 109.5 . . ?
H2A_1 C2_1 H2C_1 109.5 . . ?
H2B_1 C2_1 H2C_1 109.5 . . ?
C2_2 C1_2 C6_2 118.95(11) . . ?
C2_2 C1_2 B1_1 118.66(10) . . ?
C6_2 C1_2 B1_1 122.37(11) . . ?
C3_2 C2_2 C1_2 120.43(11) . . ?
C3_2 C2_2 C7_2 118.83(11) . . ?
C1_2 C2_2 C7_2 120.63(11) . . ?
C4_2 C3_2 C2_2 118.74(12) . . ?
C4_2 C3_2 C8_2 120.27(12) . . ?
C2_2 C3_2 C8_2 120.96(13) . . ?
C5_2 C4_2 C3_2 122.22(11) . . ?
C5_2 C4_2 H4_2 118.9 . . ?
C3_2 C4_2 H4_2 118.9 . . ?
C4_2 C5_2 C6_2 119.14(12) . . ?
C4_2 C5_2 C9_2 119.85(12) . . ?
C6_2 C5_2 C9_2 121.01(13) . . ?
C5_2 C6_2 C1_2 120.22(12) . . ?
C5_2 C6_2 C10_2 118.49(11) . . ?
C1_2 C6_2 C10_2 121.25(11) . . ?
C2_2 C7_2 H7A_2 109.5 . . ?
C2_2 C7_2 H7B_2 109.5 . . ?
H7A_2 C7_2 H7B_2 109.5 . . ?
C2_2 C7_2 H7C_2 109.5 . . ?
H7A_2 C7_2 H7C_2 109.5 . . ?
H7B_2 C7_2 H7C_2 109.5 . . ?
C3_2 C8_2 H8A_2 109.5 . . ?
C3_2 C8_2 H8B_2 109.5 . . ?
H8A_2 C8_2 H8B_2 109.5 . . ?
C3_2 C8_2 H8C_2 109.5 . . ?
H8A_2 C8_2 H8C_2 109.5 . . ?
H8B_2 C8_2 H8C_2 109.5 . . ?
C5_2 C9_2 H9A_2 109.5 . . ?
C5_2 C9_2 H9B_2 109.5 . . ?
H9A_2 C9_2 H9B_2 109.5 . . ?
C5_2 C9_2 H9C_2 109.5 . . ?
H9A_2 C9_2 H9C_2 109.5 . . ?
H9B_2 C9_2 H9C_2 109.5 . . ?
C6_2 C10_2 H10A_2 109.5 . . ?
C6_2 C10_2 H10B_2 109.5 . . ?
H10A_2 C10_2 H10B_2 109.5 . . ?
C6_2 C10_2 H10C_2 109.5 . . ?
H10A_2 C10_2 H10C_2 109.5 . . ?
H10B_2 C10_2 H10C_2 109.5 . . ?
C1_4 N1_3 C1_3 115.48(8) . . ?
C1_4 N1_3 C4_3 118.60(9) . . ?
C1_3 N1_3 C4_3 111.64(9) . . ?
N1_3 C1_3 C2_3 105.60(8) . . ?
N1_3 C1_3 B1_1 118.09(9) . . ?
C2_3 C1_3 B1_1 117.06(9) . . ?
N1_3 C1_3 H1_3 104.9 . . ?
C2_3 C1_3 H1_3 104.9 . . ?
B1_1 C1_3 H1_3 104.9 . . ?
C5_3 C2_3 C6_3 107.42(10) . . ?
C5_3 C2_3 C3_3 110.39(10) . . ?
C6_3 C2_3 C3_3 110.69(10) . . ?
C5_3 C2_3 C1_3 110.16(10) . . ?
C6_3 C2_3 C1_3 115.60(10) . . ?
C3_3 C2_3 C1_3 102.54(9) . . ?
C4_3 C3_3 C2_3 108.23(10) . . ?
C4_3 C3_3 H3A_3 110.1 . . ?
C2_3 C3_3 H3A_3 110.1 . . ?
C4_3 C3_3 H3B_3 110.1 . . ?
C2_3 C3_3 H3B_3 110.1 . . ?
H3A_3 C3_3 H3B_3 108.4 . . ?
N1_3 C4_3 C8_3 113.77(10) . . ?
N1_3 C4_3 C3_3 103.25(9) . . ?
C8_3 C4_3 C3_3 111.39(10) . . ?
N1_3 C4_3 C7_3 110.70(9) . . ?
C8_3 C4_3 C7_3 106.34(10) . . ?
C3_3 C4_3 C7_3 111.51(10) . . ?
C2_3 C5_3 H5A_3 109.5 . . ?
C2_3 C5_3 H5B_3 109.5 . . ?
H5A_3 C5_3 H5B_3 109.5 . . ?
C2_3 C5_3 H5C_3 109.5 . . ?
H5A_3 C5_3 H5C_3 109.5 . . ?
H5B_3 C5_3 H5C_3 109.5 . . ?
C2_3 C6_3 H6A_3 109.5 . . ?
C2_3 C6_3 H6B_3 109.5 . . ?
H6A_3 C6_3 H6B_3 109.5 . . ?
C2_3 C6_3 H6C_3 109.5 . . ?
H6A_3 C6_3 H6C_3 109.5 . . ?
H6B_3 C6_3 H6C_3 109.5 . . ?
C4_3 C7_3 H7A_3 109.5 . . ?
C4_3 C7_3 H7B_3 109.5 . . ?
H7A_3 C7_3 H7B_3 109.5 . . ?
C4_3 C7_3 H7C_3 109.5 . . ?
H7A_3 C7_3 H7C_3 109.5 . . ?
H7B_3 C7_3 H7C_3 109.5 . . ?
C4_3 C8_3 H8A_3 109.5 . . ?
C4_3 C8_3 H8B_3 109.5 . . ?
H8A_3 C8_3 H8B_3 109.5 . . ?
C4_3 C8_3 H8C_3 109.5 . . ?
H8A_3 C8_3 H8C_3 109.5 . . ?
H8B_3 C8_3 H8C_3 109.5 . . ?
C6_4 C1_4 C2_4 118.46(10) . . ?
C6_4 C1_4 N1_3 117.71(10) . . ?
C2_4 C1_4 N1_3 123.82(10) . . ?
C3_4 C2_4 C1_4 119.11(10) . . ?
C3_4 C2_4 C7_4 115.87(10) . . ?
C1_4 C2_4 C7_4 125.00(10) . . ?
C4_4 C3_4 C2_4 122.10(11) . . ?
C4_4 C3_4 H3_4 118.9 . . ?
C2_4 C3_4 H3_4 118.9 . . ?
C5_4 C4_4 C3_4 118.76(11) . . ?
C5_4 C4_4 H4_4 120.6 . . ?
C3_4 C4_4 H4_4 120.6 . . ?
C4_4 C5_4 C6_4 121.57(11) . . ?
C4_4 C5_4 H5_4 119.2 . . ?
C6_4 C5_4 H5_4 119.2 . . ?
C5_4 C6_4 C1_4 119.90(10) . . ?
C5_4 C6_4 C10_4 117.50(10) . . ?
C1_4 C6_4 C10_4 122.59(10) . . ?
C2_4 C7_4 C8_4 112.43(10) . . ?
C2_4 C7_4 C9_4 111.34(10) . . ?
C8_4 C7_4 C9_4 108.75(10) . . ?
C2_4 C7_4 H7_4 108.1 . . ?
C8_4 C7_4 H7_4 108.1 . . ?
C9_4 C7_4 H7_4 108.1 . . ?
C7_4 C8_4 H8A_4 109.5 . . ?
C7_4 C8_4 H8B_4 109.5 . . ?
H8A_4 C8_4 H8B_4 109.5 . . ?
C7_4 C8_4 H8C_4 109.5 . . ?
H8A_4 C8_4 H8C_4 109.5 . . ?
H8B_4 C8_4 H8C_4 109.5 . . ?
C7_4 C9_4 H9A_4 109.5 . . ?
C7_4 C9_4 H9B_4 109.5 . . ?
H9A_4 C9_4 H9B_4 109.5 . . ?
C7_4 C9_4 H9C_4 109.5 . . ?
H9A_4 C9_4 H9C_4 109.5 . . ?
H9B_4 C9_4 H9C_4 109.5 . . ?
C6_4 C10_4 C12_4 111.42(10) . . ?
C6_4 C10_4 C11_4 110.77(10) . . ?
C12_4 C10_4 C11_4 110.66(10) . . ?
C6_4 C10_4 H10_4 107.9 . . ?
C12_4 C10_4 H10_4 107.9 . . ?
C11_4 C10_4 H10_4 107.9 . . ?
C10_4 C11_4 H11A_4 109.5 . . ?
C10_4 C11_4 H11B_4 109.5 . . ?
H11A_4 C11_4 H11B_4 109.5 . . ?
C10_4 C11_4 H11C_4 109.5 . . ?
H11A_4 C11_4 H11C_4 109.5 . . ?
H11B_4 C11_4 H11C_4 109.5 . . ?
C10_4 C12_4 H12A_4 109.5 . . ?
C10_4 C12_4 H12B_4 109.5 . . ?
H12A_4 C12_4 H12B_4 109.5 . . ?
C10_4 C12_4 H12C_4 109.5 . . ?
H12A_4 C12_4 H12C_4 109.5 . . ?
H12B_4 C12_4 H12C_4 109.5 . . ?

loop_
_geom_bond_atom_site_label_1
_geom_bond_atom_site_label_2
_geom_bond_distance
_geom_bond_site_symmetry_2
_geom_bond_publ_flag
N1_1 B1_1 1.3931(17) . ?
N1_1 C1_1 1.4563(15) . ?
N1_1 C2_1 1.4616(16) . ?
C1_1 H1A_1 0.9800 . ?
C1_1 H1B_1 0.9800 . ?
C1_1 H1C_1 0.9800 . ?
B1_1 C1_2 1.6059(17) . ?
B1_1 C1_3 1.6289(17) . ?
C2_1 H2A_1 0.9800 . ?
C2_1 H2B_1 0.9800 . ?
C2_1 H2C_1 0.9800 . ?
C1_2 C2_2 1.4091(17) . ?
C1_2 C6_2 1.4118(17) . ?
C2_2 C3_2 1.4049(17) . ?
C2_2 C7_2 1.5079(18) . ?
C3_2 C4_2 1.3875(19) . ?
C3_2 C8_2 1.506(2) . ?
C4_2 C5_2 1.383(2) . ?
C4_2 H4_2 0.9500 . ?
C5_2 C6_2 1.4022(17) . ?
C5_2 C9_2 1.5099(18) . ?
C6_2 C10_2 1.5101(18) . ?
C7_2 H7A_2 0.9800 . ?
C7_2 H7B_2 0.9800 . ?
C7_2 H7C_2 0.9800 . ?
C8_2 H8A_2 0.9800 . ?
C8_2 H8B_2 0.9800 . ?
C8_2 H8C_2 0.9800 . ?
C9_2 H9A_2 0.9800 . ?
C9_2 H9B_2 0.9800 . ?
C9_2 H9C_2 0.9800 . ?
C10_2 H10A_2 0.9800 . ?
C10_2 H10B_2 0.9800 . ?
C10_2 H10C_2 0.9800 . ?
N1_3 C1_4 1.4431(14) . ?
N1_3 C1_3 1.4988(14) . ?
N1_3 C4_3 1.5056(14) . ?
C1_3 C2_3 1.5727(16) . ?
C1_3 H1_3 1.0000 . ?
C2_3 C5_3 1.5306(17) . ?
C2_3 C6_3 1.5340(17) . ?
C2_3 C3_3 1.5389(17) . ?
C3_3 C4_3 1.5296(17) . ?
C3_3 H3A_3 0.9900 . ?
C3_3 H3B_3 0.9900 . ?
C4_3 C8_3 1.5221(17) . ?
C4_3 C7_3 1.5397(17) . ?
C5_3 H5A_3 0.9800 . ?
C5_3 H5B_3 0.9800 . ?
C5_3 H5C_3 0.9800 . ?
C6_3 H6A_3 0.9800 . ?
C6_3 H6B_3 0.9800 . ?
C6_3 H6C_3 0.9800 . ?
C7_3 H7A_3 0.9800 . ?
C7_3 H7B_3 0.9800 . ?
C7_3 H7C_3 0.9800 . ?
C8_3 H8A_3 0.9800 . ?
C8_3 H8B_3 0.9800 . ?
C8_3 H8C_3 0.9800 . ?
C1_4 C6_4 1.4128(16) . ?
C1_4 C2_4 1.4228(16) . ?
C2_4 C3_4 1.3928(17) . ?
C2_4 C7_4 1.5265(16) . ?
C3_4 C4_4 1.3817(17) . ?
C3_4 H3_4 0.9500 . ?
C4_4 C5_4 1.3804(17) . ?
C4_4 H4_4 0.9500 . ?
C5_4 C6_4 1.3930(17) . ?
C5_4 H5_4 0.9500 . ?
C6_4 C10_4 1.5173(16) . ?
C7_4 C8_4 1.5362(17) . ?
C7_4 C9_4 1.5393(17) . ?
C7_4 H7_4 1.0000 . ?
C8_4 H8A_4 0.9800 . ?
C8_4 H8B_4 0.9800 . ?
C8_4 H8C_4 0.9800 . ?
C9_4 H9A_4 0.9800 . ?
C9_4 H9B_4 0.9800 . ?
C9_4 H9C_4 0.9800 . ?
C10_4 C12_4 1.5306(17) . ?
C10_4 C11_4 1.5329(16) . ?
C10_4 H10_4 1.0000 . ?
C11_4 H11A_4 0.9800 . ?
C11_4 H11B_4 0.9800 . ?
C11_4 H11C_4 0.9800 . ?
C12_4 H12A_4 0.9800 . ?
C12_4 H12B_4 0.9800 . ?
C12_4 H12C_4 0.9800 . ?
